data_7008183
loop_
_publ_author_name
'Fourmigu\'e, Marc'
'Avarvari, Narcis'

_publ_section_title
;
 A series of neutral radical CpNi(dithiolene). complexes.
;
_journal_issue 8
_journal_name_full 'Dalton transactions (Cambridge, England : 2003)'
_journal_page_first 1365
_journal_page_last 1371
_journal_paper_doi 10.1039/b418756n
_journal_year 2005
_chemical_formula_sum 'C8 H5 Ni S3 Se2'
_chemical_formula_weight 413.93
_chemical_name_common CpNi(dsit)
_chemical_name_systematic
;
?
;
_space_group_IT_number 4
_symmetry_cell_setting monoclinic
_symmetry_space_group_name_Hall 'P 2yb'
_symmetry_space_group_name_H-M 'P 1 21 1'
_atom_sites_solution_hydrogens geom
_atom_sites_solution_primary direct
_atom_sites_solution_secondary difmap
_audit_creation_method SHELXL-97
_cell_angle_alpha 90.00
_cell_angle_beta 97.55(2)
_cell_angle_gamma 90.00
_cell_formula_units_Z 2
_cell_length_a 6.0750(12)
_cell_length_b 7.9798(11)
_cell_length_c 11.8369(19)
_cell_measurement_reflns_used 3386
_cell_measurement_temperature 293(2)
_cell_measurement_theta_max 25.55
_cell_measurement_theta_min 1.70
_cell_volume 568.85(17)
_computing_cell_refinement 'CELL, Stoe-IPDS'
_computing_data_collection 'EXPOSE, Stoe-IPDS'
_computing_data_reduction 'INTEGRATE, Stoe-IPDS'
_computing_structure_refinement 'SHELXL-97 (Sheldrick, 1997)'
_computing_structure_solution 'SHELXS-97 (Sheldrick, 1997)'
_diffrn_ambient_temperature 293(2)
_diffrn_detector_area_resol_mean 6.66
_diffrn_measured_fraction_theta_full 0.978
_diffrn_measured_fraction_theta_max 0.978
_diffrn_measurement_device_type Stoe-IPDS
_diffrn_measurement_method 'Oscillation, phi incr. 2 deg.'
_diffrn_radiation_monochromator graphite
_diffrn_radiation_source 'fine-focus sealed tube'
_diffrn_radiation_type MoK\a
_diffrn_radiation_wavelength 0.71073
_diffrn_reflns_av_R_equivalents 0.0792
_diffrn_reflns_av_sigmaI/netI 0.1053
_diffrn_reflns_limit_h_max 7
_diffrn_reflns_limit_h_min -7
_diffrn_reflns_limit_k_max 9
_diffrn_reflns_limit_k_min -9
_diffrn_reflns_limit_l_max 14
_diffrn_reflns_limit_l_min -13
_diffrn_reflns_number 4282
_diffrn_reflns_theta_full 25.85
_diffrn_reflns_theta_max 25.85
_diffrn_reflns_theta_min 1.74
_exptl_absorpt_coefficient_mu 8.607
_exptl_absorpt_correction_T_max 0.9033
_exptl_absorpt_correction_T_min 0.1444
_exptl_absorpt_correction_type numerical
_exptl_absorpt_process_details 'FACEIT, Stoe-IPDS'
_exptl_crystal_colour brown
_exptl_crystal_density_diffrn 2.417
_exptl_crystal_density_method 'not measured'
_exptl_crystal_description plate
_exptl_crystal_F_000 394
_exptl_crystal_size_max 0.30
_exptl_crystal_size_mid 0.30
_exptl_crystal_size_min 0.0076
_refine_diff_density_max 0.533
_refine_diff_density_min -0.485
_refine_diff_density_rms 0.119
_refine_ls_abs_structure_details 'Flack H D (1983), Acta Cryst. A39, 876-881'
_refine_ls_abs_structure_Flack -0.01(2)
_refine_ls_extinction_method none
_refine_ls_goodness_of_fit_ref 0.856
_refine_ls_hydrogen_treatment constr
_refine_ls_matrix_type full
_refine_ls_number_parameters 127
_refine_ls_number_reflns 2090
_refine_ls_number_restraints 1
_refine_ls_restrained_S_all 0.856
_refine_ls_R_factor_all 0.0669
_refine_ls_R_factor_gt 0.0382
_refine_ls_shift/su_max 0.000
_refine_ls_shift/su_mean 0.000
_refine_ls_structure_factor_coef Fsqd
_refine_ls_weighting_details 'calc w=1/[\s^2^(Fo^2^)+(0.0283P)^2^+0.0000P] where P=(Fo^2^+2Fc^2^)/3'
_refine_ls_weighting_scheme calc
_refine_ls_wR_factor_gt 0.0743
_refine_ls_wR_factor_ref 0.0805
_reflns_number_gt 1475
_reflns_number_total 2090
_reflns_threshold_expression >2sigma(I)
_cod_data_source_file b418756n.txt
_cod_data_source_block mf344fac
_cod_original_cell_volume 568.85(16)
_cod_original_sg_symbol_H-M P2(1)
_cod_database_code 7008183

loop_
_symmetry_equiv_pos_as_xyz
'x, y, z'
'-x, y+1/2, -z'

loop_
_atom_site_label
_atom_site_type_symbol
_atom_site_fract_x
_atom_site_fract_y
_atom_site_fract_z
_atom_site_U_iso_or_equiv
_atom_site_adp_type
_atom_site_occupancy
_atom_site_symmetry_multiplicity
_atom_site_calc_flag
_atom_site_refinement_flags
_atom_site_disorder_assembly
_atom_site_disorder_group
Ni Ni -0.06424(18) 0.69392(15) 0.73183(9) 0.0328(3) Uani 1 1 d . . .
Se1 Se 0.06801(15) 0.77625(14) 0.57184(8) 0.0392(3) Uani 1 1 d . . .
Se2 Se -0.38571(15) 0.58984(14) 0.64348(8) 0.0407(3) Uani 1 1 d . . .
S1 S -0.1705(4) 0.7589(3) 0.3204(2) 0.0384(6) Uani 1 1 d . . .
S2 S -0.5665(4) 0.6020(4) 0.3806(2) 0.0408(6) Uani 1 1 d . . .
S3 S -0.5423(4) 0.6870(4) 0.1366(2) 0.0536(7) Uani 1 1 d . . .
C1 C -0.1736(13) 0.7223(11) 0.4643(7) 0.029(2) Uani 1 1 d . . .
C2 C -0.3615(15) 0.6507(11) 0.4930(8) 0.030(2) Uani 1 1 d . . .
C3 C -0.4299(15) 0.6843(14) 0.2743(8) 0.039(2) Uani 1 1 d . . .
C4 C 0.1973(18) 0.777(2) 0.8494(9) 0.058(3) Uani 1 1 d . . .
H4 H 0.3249 0.8276 0.8299 0.069 Uiso 1 1 calc R . .
C5 C 0.1796(19) 0.6081(19) 0.8623(9) 0.056(3) Uani 1 1 d . . .
H5 H 0.2883 0.5288 0.8535 0.067 Uiso 1 1 calc R . .
C6 C -0.028(3) 0.577(3) 0.8906(10) 0.107(7) Uani 1 1 d . . .
H6 H -0.0915 0.4734 0.9038 0.128 Uiso 1 1 calc R . .
C7 C -0.130(2) 0.747(3) 0.8951(9) 0.089(6) Uani 1 1 d . . .
H7 H -0.2711 0.7701 0.9141 0.107 Uiso 1 1 calc R . .
C8 C 0.018(3) 0.8633(19) 0.8669(11) 0.073(4) Uani 1 1 d . . .
H8 H -0.0022 0.9787 0.8611 0.088 Uiso 1 1 calc R . .

loop_
_atom_site_aniso_label
_atom_site_aniso_U_11
_atom_site_aniso_U_22
_atom_site_aniso_U_33
_atom_site_aniso_U_23
_atom_site_aniso_U_13
_atom_site_aniso_U_12
Ni 0.0347(6) 0.0418(7) 0.0210(7) -0.0028(6) -0.0004(5) -0.0002(6)
Se1 0.0321(5) 0.0565(6) 0.0280(6) 0.0021(5) 0.0000(4) -0.0116(5)
Se2 0.0378(5) 0.0577(6) 0.0264(5) 0.0059(5) 0.0037(4) -0.0123(5)
S1 0.0394(12) 0.0511(16) 0.0249(13) 0.0053(13) 0.0053(10) -0.0062(13)
S2 0.0391(12) 0.0527(17) 0.0286(14) -0.0025(14) -0.0025(10) -0.0108(14)
S3 0.0623(16) 0.0700(18) 0.0250(14) 0.0015(15) -0.0069(12) -0.0032(16)
C1 0.030(4) 0.031(6) 0.025(5) 0.003(4) 0.001(4) 0.004(4)
C2 0.038(5) 0.037(6) 0.014(4) 0.000(4) 0.004(4) -0.001(4)
C3 0.047(5) 0.040(5) 0.030(5) -0.006(5) 0.001(4) 0.010(5)
C4 0.045(6) 0.090(10) 0.033(6) 0.002(8) -0.014(5) -0.012(8)
C5 0.069(7) 0.056(8) 0.036(6) 0.006(7) -0.015(6) 0.014(7)
C6 0.168(18) 0.122(15) 0.022(7) 0.019(9) -0.021(9) -0.091(15)
C7 0.055(7) 0.20(2) 0.012(5) -0.014(9) 0.008(5) 0.017(11)
C8 0.088(10) 0.082(10) 0.043(8) -0.018(7) -0.022(7) 0.021(9)

loop_
_atom_type_symbol
_atom_type_description
_atom_type_scat_dispersion_real
_atom_type_scat_dispersion_imag
_atom_type_scat_source
C C 0.0033 0.0016 'International Tables Vol C Tables 4.2.6.8 and 6.1.1.4'
H H 0.0000 0.0000 'International Tables Vol C Tables 4.2.6.8 and 6.1.1.4'
Ni Ni 0.3393 1.1124 'International Tables Vol C Tables 4.2.6.8 and 6.1.1.4'
S S 0.1246 0.1234 'International Tables Vol C Tables 4.2.6.8 and 6.1.1.4'
Se Se -0.0929 2.2259 'International Tables Vol C Tables 4.2.6.8 and 6.1.1.4'

loop_
_geom_angle_atom_site_label_1
_geom_angle_atom_site_label_2
_geom_angle_atom_site_label_3
_geom_angle
_geom_angle_site_symmetry_1
_geom_angle_site_symmetry_3
_geom_angle_publ_flag
C7 Ni C4 62.2(5) . . ?
C7 Ni C6 42.3(6) . . ?
C4 Ni C6 63.9(5) . . ?
C7 Ni C8 38.1(6) . . ?
C4 Ni C8 37.1(5) . . ?
C6 Ni C8 67.5(6) . . ?
C7 Ni C5 65.6(5) . . ?
C4 Ni C5 37.9(4) . . ?
C6 Ni C5 38.2(5) . . ?
C8 Ni C5 65.1(5) . . ?
C7 Ni Se2 104.3(4) . . ?
C4 Ni Se2 165.8(3) . . ?
C6 Ni Se2 103.6(4) . . ?
C8 Ni Se2 134.1(4) . . ?
C5 Ni Se2 134.7(4) . . ?
C7 Ni Se1 149.4(7) . . ?
C4 Ni Se1 98.3(3) . . ?
C6 Ni Se1 152.0(6) . . ?
C8 Ni Se1 112.1(5) . . ?
C5 Ni Se1 114.6(4) . . ?
Se2 Ni Se1 95.78(5) . . ?
C1 Se1 Ni 99.9(3) . . ?
C2 Se2 Ni 100.1(3) . . ?
C3 S1 C1 97.3(4) . . ?
C3 S2 C2 96.2(4) . . ?
C2 C1 S1 115.8(7) . . ?
C2 C1 Se1 122.6(7) . . ?
S1 C1 Se1 121.6(5) . . ?
C1 C2 S2 116.2(7) . . ?
C1 C2 Se2 121.4(7) . . ?
S2 C2 Se2 122.1(5) . . ?
S3 C3 S1 123.1(6) . . ?
S3 C3 S2 122.6(6) . . ?
S1 C3 S2 114.3(5) . . ?
C8 C4 C5 114.7(13) . . ?
C8 C4 Ni 72.5(7) . . ?
C5 C4 Ni 72.3(7) . . ?
C4 C5 C6 107.3(14) . . ?
C4 C5 Ni 69.8(7) . . ?
C6 C5 Ni 70.0(7) . . ?
C5 C6 C7 103.9(13) . . ?
C5 C6 Ni 71.8(7) . . ?
C7 C6 Ni 68.3(7) . . ?
C8 C7 C6 108.6(12) . . ?
C8 C7 Ni 72.3(7) . . ?
C6 C7 Ni 69.4(7) . . ?
C4 C8 C7 105.5(15) . . ?
C4 C8 Ni 70.4(7) . . ?
C7 C8 Ni 69.6(8) . . ?

loop_
_geom_bond_atom_site_label_1
_geom_bond_atom_site_label_2
_geom_bond_distance
_geom_bond_site_symmetry_2
_geom_bond_publ_flag
Ni C7 2.070(11) . ?
Ni C4 2.078(11) . ?
Ni C6 2.085(13) . ?
Ni C8 2.103(13) . ?
Ni C5 2.109(10) . ?
Ni Se2 2.2496(15) . ?
Ni Se1 2.2502(15) . ?
Se1 C1 1.862(8) . ?
Se2 C2 1.871(9) . ?
S1 C3 1.706(10) . ?
S1 C1 1.731(9) . ?
S2 C3 1.726(10) . ?
S2 C2 1.743(9) . ?
S3 C3 1.683(10) . ?
C1 C2 1.360(11) . ?
C4 C8 1.329(17) . ?
C4 C5 1.361(16) . ?
C5 C6 1.372(19) . ?
C6 C7 1.50(2) . ?
C7 C8 1.36(2) . ?
